data_7221587
loop_
_publ_author_name
'Yang, Jie'
'Zhang, Liangliang'
'wang, xiao qing'
'Wang, Rongming'
'Dai, Fangna'
'Sun, Daofeng'

_publ_section_title
;
 Fluorescent Selectivity for Small Molecules of Three Zn-MOFs with
 different Topologies Based on a Tetracarboxylate Ligand
;
_journal_name_full 'RSC Adv.'
_journal_paper_doi 10.1039/C5RA10391F
_journal_year 2015
_chemical_formula_moiety '0.06(C198 H90 O90 Zn18)'
_chemical_formula_sum 'C11 H5 O5 Zn'
_chemical_formula_weight 282.52
_chemical_name_systematic
;
 ? 
;
_space_group_crystal_system trigonal
_space_group_IT_number 166
_space_group_name_Hall '-R 3 2"'
_space_group_name_H-M_alt 'R -3 m'
_symmetry_space_group_name_Hall '-R 3 2"'
_symmetry_space_group_name_H-M 'R -3 m :H'
_atom_sites_solution_hydrogens geom
_atom_sites_solution_primary direct
_atom_sites_solution_secondary difmap
_audit_creation_date 2014-11-18
_audit_creation_method
;
Olex2 1.2
(compiled 2014.09.19 svn.r3010 for OlexSys, GUI svn.r4874)
;
_audit_update_record
;
2015-01-06 deposited with the CCDC.
2015-07-15 downloaded from the CCDC.
;
_cell_angle_alpha 90.00
_cell_angle_beta 90.00
_cell_angle_gamma 120.00
_cell_formula_units_Z 18
_cell_length_a 19.0926(9)
_cell_length_b 19.0926(9)
_cell_length_c 37.8155(15)
_cell_measurement_reflns_used 2886
_cell_measurement_temperature 293.57(10)
_cell_measurement_theta_max 69.8040
_cell_measurement_theta_min 5.3730
_cell_volume 11938.0(9)
_computing_cell_refinement
;
CrysAlisPro, Agilent Technologies,
Version 1.171.36.32 (release 02-08-2013 CrysAlis171 .NET)
(compiled Aug  2 2013,16:46:58)
;
_computing_data_collection
;
CrysAlisPro, Agilent Technologies,
Version 1.171.36.32 (release 02-08-2013 CrysAlis171 .NET)
(compiled Aug  2 2013,16:46:58)
;
_computing_data_reduction
;
CrysAlisPro, Agilent Technologies,
Version 1.171.36.32 (release 02-08-2013 CrysAlis171 .NET)
(compiled Aug  2 2013,16:46:58)
;
_computing_molecular_graphics 'Olex2 (Dolomanov et al., 2009)'
_computing_publication_material 'Olex2 (Dolomanov et al., 2009)'
_computing_structure_refinement 'XL (Sheldrick, 2008)'
_computing_structure_solution 'SHELXS-97 (Sheldrick, 1990)'
_diffrn_ambient_temperature 293.57(10)
_diffrn_detector_area_resol_mean 16.0450
_diffrn_measured_fraction_theta_full 0.998
_diffrn_measured_fraction_theta_max 0.998
_diffrn_measurement_details
;
  1 omega    0.00   58.00   1.0000    1.0000
omega____ theta____ kappa____ phi______ frames
    -        0.0000   57.0000 -150.0000 58

  2 omega   22.00  115.00   1.0000    1.8300
omega____ theta____ kappa____ phi______ frames
    -       54.0000   77.0000   30.0000 93

  3 omega   -3.00   64.00   1.0000    1.8300
omega____ theta____ kappa____ phi______ frames
    -       54.0000  -57.0000 -180.0000 67

  4 omega   73.00  115.00   1.0000   15.0000
omega____ theta____ kappa____ phi______ frames
    -      108.0000 -111.0000    0.0000 42

  5 omega   85.00  166.00   1.0000   15.0000
omega____ theta____ kappa____ phi______ frames
    -      108.0000   63.0000  150.0000 81

  6 omega   37.00   67.00   1.0000   15.0000
omega____ theta____ kappa____ phi______ frames
    -      108.0000  -50.0000   30.0000 30

  7 omega  117.00  171.00   1.0000   15.0000
omega____ theta____ kappa____ phi______ frames
    -      108.0000   25.0000 -120.0000 54

  8 omega   75.00  101.00   1.0000   15.0000
omega____ theta____ kappa____ phi______ frames
    -      108.0000   25.0000 -120.0000 26

  9 omega   42.00   79.00   1.0000   15.0000
omega____ theta____ kappa____ phi______ frames
    -      108.0000  -25.0000 -150.0000 37

 10 omega   35.00   85.00   1.0000   15.0000
omega____ theta____ kappa____ phi______ frames
    -      108.0000  -38.0000 -180.0000 50

 11 omega  -69.00   22.00   1.0000    1.0000
omega____ theta____ kappa____ phi______ frames
    -        0.0000  -57.0000   60.0000 91

 12 omega   22.00   47.00   1.0000    1.8300
omega____ theta____ kappa____ phi______ frames
    -       54.0000   77.0000  -60.0000 25
;
_diffrn_measurement_device_type 'SuperNova, Dual, Cu at zero, Eos'
_diffrn_measurement_method '\w scans'
_diffrn_orient_matrix_UB_11 -0.0335041000
_diffrn_orient_matrix_UB_12 0.0100215000
_diffrn_orient_matrix_UB_13 -0.0354849000
_diffrn_orient_matrix_UB_21 0.0538479000
_diffrn_orient_matrix_UB_22 0.0925662000
_diffrn_orient_matrix_UB_23 0.0029778000
_diffrn_orient_matrix_UB_31 0.0681204000
_diffrn_orient_matrix_UB_32 -0.0045808000
_diffrn_orient_matrix_UB_33 -0.0198208000
_diffrn_radiation_monochromator mirror
_diffrn_radiation_type MoK\a
_diffrn_radiation_wavelength 0.71000
_diffrn_reflns_av_R_equivalents 0.1022
_diffrn_reflns_av_unetI/netI 0.0525
_diffrn_reflns_limit_h_max 20
_diffrn_reflns_limit_h_min -21
_diffrn_reflns_limit_k_max 22
_diffrn_reflns_limit_k_min -22
_diffrn_reflns_limit_l_max 33
_diffrn_reflns_limit_l_min -44
_diffrn_reflns_number 8035
_diffrn_reflns_theta_full 24.99
_diffrn_reflns_theta_max 24.99
_diffrn_reflns_theta_min 1.63
_diffrn_source 'SuperNova (Cu) X-ray Source'
_exptl_absorpt_coefficient_mu 0.928
_exptl_absorpt_correction_T_max 1.00000
_exptl_absorpt_correction_T_min 0.09972
_exptl_absorpt_correction_type multi-scan
_exptl_absorpt_process_details
;
CrysAlisPro, Agilent Technologies,
Version 1.171.36.32 (release 02-08-2013 CrysAlis171 .NET)
(compiled Aug  2 2013,16:46:58)
Empirical absorption correction using spherical harmonics,
 implemented in SCALE3 ABSPACK scaling algorithm.
;
_exptl_crystal_colour yellow
_exptl_crystal_colour_primary yellow
_exptl_crystal_density_diffrn 0.707
_exptl_crystal_density_method 'not measured'
_exptl_crystal_description plate
_exptl_crystal_F_000 2538
_exptl_crystal_size_max 0.15
_exptl_crystal_size_mid 0.1
_exptl_crystal_size_min 0.06
_platon_squeeze_details
;
;
_refine_diff_density_max 0.658
_refine_diff_density_min -0.742
_refine_diff_density_rms 0.091
_refine_ls_extinction_method none
_refine_ls_goodness_of_fit_ref 1.130
_refine_ls_hydrogen_treatment constr
_refine_ls_matrix_type full
_refine_ls_number_parameters 85
_refine_ls_number_reflns 2575
_refine_ls_number_restraints 0
_refine_ls_restrained_S_all 1.130
_refine_ls_R_factor_all 0.0856
_refine_ls_R_factor_gt 0.0703
_refine_ls_shift/su_max 0.001
_refine_ls_shift/su_mean 0.000
_refine_ls_structure_factor_coef Fsqd
_refine_ls_weighting_details 'calc w=1/[\s^2^(Fo^2^)+(0.1400P)^2^+9.8341P] where P=(Fo^2^+2Fc^2^)/3'
_refine_ls_weighting_scheme calc
_refine_ls_wR_factor_gt 0.2075
_refine_ls_wR_factor_ref 0.2293
_reflns_number_gt 1887
_reflns_number_total 2575
_reflns_threshold_expression >2sigma(I)
_cod_data_source_file c5ra10391f2.cif
_cod_data_source_block yj-2594
_cod_database_code 7221587
_chemical_oxdiff_formula 'C H O Zn'
_reflns_odcompleteness_completeness 99.81
_reflns_odcompleteness_iscentric 1
_reflns_odcompleteness_theta 66.97
_olex2_refinement_description
;
1. Fixed Uiso
 At 1.2 times of:
  All C(H) groups, All O(H,H) groups
2. Others
 Fixed Sof: H1WA(0.5) H1WB(0.5)
3.a Riding coordinates:
 O1W(H1WA,H1WB)
3.b Aromatic/amide H refined with riding coordinates:
 C4(H4), C3(H3)
;
_olex2_submission_special_instructions 'No special instructions were received'

loop_
_space_group_symop_id
_space_group_symop_operation_xyz
1 'x, y, z'
2 '-y, x-y, z'
3 '-x+y, -x, z'
4 'x-y, -y, -z'
5 '-x, -x+y, -z'
6 'y, x, -z'
7 'x+2/3, y+1/3, z+1/3'
8 '-y+2/3, x-y+1/3, z+1/3'
9 '-x+y+2/3, -x+1/3, z+1/3'
10 'x-y+2/3, -y+1/3, -z+1/3'
11 '-x+2/3, -x+y+1/3, -z+1/3'
12 'y+2/3, x+1/3, -z+1/3'
13 'x+1/3, y+2/3, z+2/3'
14 '-y+1/3, x-y+2/3, z+2/3'
15 '-x+y+1/3, -x+2/3, z+2/3'
16 'x-y+1/3, -y+2/3, -z+2/3'
17 '-x+1/3, -x+y+2/3, -z+2/3'
18 'y+1/3, x+2/3, -z+2/3'
19 '-x, -y, -z'
20 'y, -x+y, -z'
21 'x-y, x, -z'
22 '-x+y, y, z'
23 'x, x-y, z'
24 '-y, -x, z'
25 '-x+2/3, -y+1/3, -z+1/3'
26 'y+2/3, -x+y+1/3, -z+1/3'
27 'x-y+2/3, x+1/3, -z+1/3'
28 '-x+y+2/3, y+1/3, z+1/3'
29 'x+2/3, x-y+1/3, z+1/3'
30 '-y+2/3, -x+1/3, z+1/3'
31 '-x+1/3, -y+2/3, -z+2/3'
32 'y+1/3, -x+y+2/3, -z+2/3'
33 'x-y+1/3, x+2/3, -z+2/3'
34 '-x+y+1/3, y+2/3, z+2/3'
35 'x+1/3, x-y+2/3, z+2/3'
36 '-y+1/3, -x+2/3, z+2/3'

loop_
_atom_site_label
_atom_site_type_symbol
_atom_site_fract_x
_atom_site_fract_y
_atom_site_fract_z
_atom_site_U_iso_or_equiv
_atom_site_adp_type
_atom_site_occupancy
_atom_site_calc_flag
_atom_site_site_symmetry_order
_atom_site_refinement_flags_posn
_atom_site_refinement_flags_adp
_atom_site_refinement_flags_occupancy
Zn1 Zn 0.80864(2) 0.61729(4) 0.699620(16) 0.0527(3) Uani 1 d 2 S T P
O1W O 0.78258(18) 0.5652(4) 0.74669(12) 0.0894(18) Uani 1 d 2 S T P
H1WA H 0.7382 0.5317 0.7366 0.107 Uiso 0.50 d 1 R . .
H1WB H 0.8099 0.6020 0.7321 0.107 Uiso 0.50 d 1 R . .
O1 O 0.7037(2) 0.5541(2) 0.67266(8) 0.0685(10) Uani 1 d 1 . . .
O2 O 0.7420(2) 0.6304(2) 0.62393(9) 0.0744(10) Uani 1 d 1 . . .
C6 C 0.5139(3) 0.4861(3) 0.53505(19) 0.077(2) Uani 1 d 2 S T P
C5 C 0.5292(3) 0.4708(3) 0.57187(18) 0.071(2) Uani 1 d 2 S T P
C4 C 0.5990(3) 0.5265(3) 0.58947(12) 0.0675(14) Uani 1 d 1 . . .
H4 H 0.6358 0.5742 0.5782 0.081 Uiso 1 calc 1 R . .
C2 C 0.6146(3) 0.5111(3) 0.62433(11) 0.0606(12) Uani 1 d 1 . . .
C3 C 0.5586(2) 0.4414(2) 0.64166(16) 0.0608(16) Uani 1 d 2 S T P
H3 H 0.5679 0.4321 0.6649 0.073 Uiso 1 calc 2 RS T P
C1 C 0.6943(3) 0.5712(3) 0.64132(12) 0.0598(11) Uani 1 d 1 . . .
C7 C 0.5619(7) 0.5448(8) 0.5174(3) 0.285(11) Uani 1 d 1 . . .

loop_
_atom_site_aniso_label
_atom_site_aniso_U_11
_atom_site_aniso_U_22
_atom_site_aniso_U_33
_atom_site_aniso_U_23
_atom_site_aniso_U_13
_atom_site_aniso_U_12
Zn1 0.0652(5) 0.0480(5) 0.0392(4) 0.0046(3) 0.00230(13) 0.0240(2)
O1W 0.128(4) 0.085(4) 0.041(2) 0.022(2) 0.0111(12) 0.0425(19)
O1 0.0552(19) 0.068(2) 0.0594(18) -0.0023(15) -0.0185(15) 0.0131(16)
O2 0.063(2) 0.061(2) 0.0676(19) -0.0019(17) -0.0194(17) 0.0066(18)
C6 0.072(3) 0.072(3) 0.055(4) 0.015(2) -0.015(2) 0.011(4)
C5 0.070(3) 0.070(3) 0.049(3) 0.0129(18) -0.0129(18) 0.017(4)
C4 0.062(3) 0.055(3) 0.058(2) 0.012(2) -0.009(2) 0.008(2)
C2 0.058(3) 0.056(3) 0.048(2) 0.0009(18) -0.0097(19) 0.013(2)
C3 0.063(3) 0.063(3) 0.045(3) 0.0044(14) -0.0044(14) 0.023(3)
C1 0.067(3) 0.044(2) 0.058(2) -0.0047(19) -0.011(2) 0.020(2)
C7 0.207(12) 0.212(11) 0.127(7) 0.114(8) -0.107(8) -0.126(9)

loop_
_atom_type_symbol
_atom_type_description
_atom_type_scat_dispersion_real
_atom_type_scat_dispersion_imag
_atom_type_scat_source
C C 0.0033 0.0016 'International Tables Vol C Tables 4.2.6.8 and 6.1.1.4'
H H 0.0000 0.0000 'International Tables Vol C Tables 4.2.6.8 and 6.1.1.4'
O O 0.0106 0.0060 'International Tables Vol C Tables 4.2.6.8 and 6.1.1.4'
Zn Zn 0.2839 1.4301 'International Tables Vol C Tables 4.2.6.8 and 6.1.1.4'

loop_
_geom_angle_atom_site_label_1
_geom_angle_atom_site_label_2
_geom_angle_atom_site_label_3
_geom_angle
_geom_angle_site_symmetry_1
_geom_angle_site_symmetry_3
O1W Zn1 Zn1 172.60(18) . 25_666
O1W Zn1 O1 103.21(16) . 22_655
O1W Zn1 O1 103.21(16) . .
O1W Zn1 O2 98.06(17) . 25_666
O1W Zn1 O2 98.06(16) . 10_566
O1 Zn1 Zn1 82.04(10) 22_655 25_666
O1 Zn1 Zn1 82.04(10) . 25_666
O1 Zn1 O1 87.6(2) . 22_655
O1 Zn1 O2 88.59(17) . 10_566
O1 Zn1 O2 158.71(15) 22_655 10_566
O1 Zn1 O2 88.59(17) 22_655 25_666
O1 Zn1 O2 158.71(15) . 25_666
O2 Zn1 Zn1 76.68(10) 25_666 25_666
O2 Zn1 Zn1 76.68(10) 10_566 25_666
O2 Zn1 O2 87.4(2) 10_566 25_666
C1 O1 Zn1 123.0(3) . .
C1 O2 Zn1 130.8(3) . 25_666
C7 C6 C5 124.1(4) . .
C7 C6 C5 124.1(4) 24_665 .
C7 C6 C7 111.6(9) 24_665 .
C4 C5 C6 120.5(3) . .
C4 C5 C6 120.5(3) 24_665 .
C4 C5 C4 119.0(6) . 24_665
C5 C4 C2 120.5(5) . .
C4 C2 C1 118.3(4) . .
C3 C2 C4 120.0(4) . .
C3 C2 C1 121.7(4) . .
C2 C3 C2 119.9(6) 24_665 .
O1 C1 C2 114.8(4) . .
O2 C1 O1 127.1(4) . .
O2 C1 C2 118.1(4) . .
C6 C7 C7 123.8(5) . 6_556
C6 C7 C7 34.2(4) . 24_665
C7 C7 C7 90.000(10) 6_556 24_665

loop_
_geom_bond_atom_site_label_1
_geom_bond_atom_site_label_2
_geom_bond_distance
_geom_bond_site_symmetry_2
Zn1 Zn1 2.9795(12) 25_666
Zn1 O1W 1.978(4) .
Zn1 O1 2.022(3) 22_655
Zn1 O1 2.022(3) .
Zn1 O2 2.024(3) 10_566
Zn1 O2 2.024(3) 25_666
O1 C1 1.266(5) .
O2 Zn1 2.024(3) 25_666
O2 C1 1.229(6) .
C6 C5 1.482(9) .
C6 C7 1.231(9) .
C6 C7 1.231(9) 24_665
C5 C4 1.390(6) .
C5 C4 1.390(6) 24_665
C4 C2 1.414(6) .
C2 C3 1.386(5) .
C2 C1 1.517(6) .
C3 C2 1.386(5) 24_665
C7 C7 1.428(14) 6_556
C7 C7 2.037(16) 24_665

loop_
_platon_squeeze_void_nr
_platon_squeeze_void_average_x
_platon_squeeze_void_average_y
_platon_squeeze_void_average_z
_platon_squeeze_void_volume
_platon_squeeze_void_count_electrons
_platon_squeeze_void_content
1 -0.043 -0.026 -0.003 8265 1975 ' '
